data_7202279
loop_
_publ_author_name
'Kovala-Demertzi, Dimitra'
'Wiecek, Joanna'
'Plakatouras, John C.'
'Ciunik, Zbigniew'

_publ_section_title
;
 Self-assembly of dialkyltin(IV) moieties and a thiosemicarbone to a
 trinuclear macrocycle and the unprecedented formation of two
 pseudo-polymorphs with different cavities
;
_journal_issue 10
_journal_name_full CrystEngComm
_journal_page_first 1291
_journal_paper_doi 10.1039/b809216h
_journal_volume 10
_journal_year 2008
_chemical_formula_moiety 'C18 H33 N9 O6 S3 Sn3, 1.5(C4 H8 O)'
_chemical_formula_sum 'C8 H15 N3 O2.5 S Sn'
_chemical_formula_weight 343.98
_chemical_name_common 'Dimethyl(pyruvic-thiosemicarbazonate)tin(IV) THF solvate'
_space_group_IT_number 197
_symmetry_cell_setting cubic
_symmetry_space_group_name_Hall 'I 2 2 3'
_symmetry_space_group_name_H-M 'I 2 3'
_atom_sites_solution_hydrogens geom
_atom_sites_solution_primary direct
_atom_sites_solution_secondary difmap
_audit_creation_method SHELXL-97
_cell_angle_alpha 90.00
_cell_angle_beta 90.00
_cell_angle_gamma 90.00
_cell_formula_units_Z 24
_cell_length_a 20.1191(5)
_cell_length_b 20.1191(5)
_cell_length_c 20.1191(5)
_cell_measurement_reflns_used 12000
_cell_measurement_temperature 100(2)
_cell_measurement_theta_max 36.61
_cell_measurement_theta_min 3.25
_cell_volume 8143.8(4)
_computing_cell_refinement
;
CrysAlis RED, Oxford Diffraction Ltd.,
Version 1.171.13 beta (release 14.11.2003 CrysAlis171 VC++)
(compiled Nov 14 2003,14:35:41)
;
_computing_data_collection
;
CrysAlis CCD, Oxford Diffraction Ltd.,
Version 1.171.13 beta (release 14.11.2003 CrysAlis171 VC++)
(compiled Nov 14 2003,14:35:41)
;
_computing_data_reduction
;
CrysAlis RED, Oxford Diffraction Ltd.,
Version 1.171.13 beta (release 14.11.2003 CrysAlis171 VC++)
(compiled Nov 14 2003,14:35:41)
;
_computing_molecular_graphics 'X-Seed (Barbour, 2001)'
_computing_publication_material 'SHELXL-97 (Sheldrick, 1997); Platon (Spek, 1998)'
_computing_structure_refinement 'SHELXL-97 (Sheldrick, 1997)'
_computing_structure_solution 'SHELXS-97 (Sheldrick, 1990)'
_diffrn_ambient_temperature 100(2)
_diffrn_measured_fraction_theta_full 0.997
_diffrn_measured_fraction_theta_max 0.985
_diffrn_measurement_device_type 'Kuma KM4CCD'
_diffrn_measurement_method '\w scan'
_diffrn_radiation_monochromator graphite
_diffrn_radiation_source 'fine-focus sealed tube'
_diffrn_radiation_type MoK\a
_diffrn_radiation_wavelength 0.71073
_diffrn_reflns_av_R_equivalents 0.0600
_diffrn_reflns_av_sigmaI/netI 0.0534
_diffrn_reflns_limit_h_max 22
_diffrn_reflns_limit_h_min -33
_diffrn_reflns_limit_k_max 33
_diffrn_reflns_limit_k_min -33
_diffrn_reflns_limit_l_max 33
_diffrn_reflns_limit_l_min -33
_diffrn_reflns_number 66056
_diffrn_reflns_theta_full 25.00
_diffrn_reflns_theta_max 36.61
_diffrn_reflns_theta_min 3.20
_diffrn_standards_number 0
_exptl_absorpt_coefficient_mu 2.029
_exptl_absorpt_correction_T_max 0.7928
_exptl_absorpt_correction_T_min 0.7116
_exptl_absorpt_correction_type analytical
_exptl_absorpt_process_details
;
CrysAlis RED, Oxford Diffraction Ltd.,
Version 1.171.13 beta (release 14.11.2003 CrysAlis171 VC++)
(compiled Nov 14 2003,14:35:41)
Analytical numeric absorption correction using a multifaceted crystal
model based on expressions derived by R.C. Clark & J.S. Reid.
;
_exptl_crystal_colour off-white
_exptl_crystal_density_diffrn 1.683
_exptl_crystal_density_method 'not measured'
_exptl_crystal_description block
_exptl_crystal_F_000 4080
_exptl_crystal_size_max 0.18
_exptl_crystal_size_mid 0.16
_exptl_crystal_size_min 0.12
_refine_diff_density_max 1.165
_refine_diff_density_min -0.847
_refine_diff_density_rms 0.112
_refine_ls_abs_structure_details 'Flack H D (1983), Acta Cryst. A39, 876-881'
_refine_ls_abs_structure_Flack -0.022(18)
_refine_ls_extinction_method none
_refine_ls_goodness_of_fit_ref 0.903
_refine_ls_hydrogen_treatment constr
_refine_ls_matrix_type full
_refine_ls_number_parameters 144
_refine_ls_number_reflns 6610
_refine_ls_number_restraints 0
_refine_ls_restrained_S_all 0.903
_refine_ls_R_factor_all 0.0399
_refine_ls_R_factor_gt 0.0292
_refine_ls_shift/su_max 0.004
_refine_ls_shift/su_mean 0.000
_refine_ls_structure_factor_coef Fsqd
_refine_ls_weighting_details 'calc w=1/[\s^2^(Fo^2^)+(0.0375P)^2^+0.0000P] where P=(Fo^2^+2Fc^2^)/3'
_refine_ls_weighting_scheme calc
_refine_ls_wR_factor_gt 0.0613
_refine_ls_wR_factor_ref 0.0630
_reflns_number_gt 5473
_reflns_number_total 6610
_reflns_threshold_expression >2sigma(I)
_cod_data_source_file b809216h.txt
_cod_data_source_block a2abs
_cod_original_sg_symbol_H-M I23
_cod_original_formula_sum 'C8 H15 N3 O2.50 S Sn'
_cod_database_code 7202279

loop_
_symmetry_equiv_pos_as_xyz
'x, y, z'
'-x, -y, z'
'-x, y, -z'
'x, -y, -z'
'z, x, y'
'z, -x, -y'
'-z, -x, y'
'-z, x, -y'
'y, z, x'
'-y, z, -x'
'y, -z, -x'
'-y, -z, x'
'x+1/2, y+1/2, z+1/2'
'-x+1/2, -y+1/2, z+1/2'
'-x+1/2, y+1/2, -z+1/2'
'x+1/2, -y+1/2, -z+1/2'
'z+1/2, x+1/2, y+1/2'
'z+1/2, -x+1/2, -y+1/2'
'-z+1/2, -x+1/2, y+1/2'
'-z+1/2, x+1/2, -y+1/2'
'y+1/2, z+1/2, x+1/2'
'-y+1/2, z+1/2, -x+1/2'
'y+1/2, -z+1/2, -x+1/2'
'-y+1/2, -z+1/2, x+1/2'

loop_
_atom_site_label
_atom_site_type_symbol
_atom_site_fract_x
_atom_site_fract_y
_atom_site_fract_z
_atom_site_U_iso_or_equiv
_atom_site_adp_type
_atom_site_occupancy
_atom_site_symmetry_multiplicity
_atom_site_calc_flag
_atom_site_refinement_flags
_atom_site_disorder_assembly
_atom_site_disorder_group
Sn1 Sn 0.290695(8) 0.907717(8) 0.221615(8) 0.01204(3) Uani 1 1 d . . .
S1 S 0.34676(3) 1.01892(3) 0.24352(3) 0.02079(13) Uani 1 1 d . . .
O1 O 0.28497(9) 0.81668(8) 0.15147(8) 0.0156(3) Uani 1 1 d . . .
O2 O 0.32094(8) 0.77096(9) 0.05814(8) 0.0154(3) Uani 1 1 d . . .
N1 N 0.36909(10) 0.91731(10) 0.13844(10) 0.0123(4) Uani 1 1 d . . .
N2 N 0.41286(10) 0.96860(10) 0.13399(11) 0.0149(4) Uani 1 1 d . . .
N3 N 0.44825(11) 1.06618(11) 0.17647(11) 0.0187(4) Uani 1 1 d . . .
H3D H 0.4833 1.0577 0.1475 0.019 Uiso 1 1 d . . .
H3E H 0.4462 1.1040 0.2026 0.018 Uiso 1 1 d . . .
C1 C 0.32339(11) 0.81598(12) 0.10135(12) 0.0134(4) Uani 1 1 d . . .
C2 C 0.37239(11) 0.87177(11) 0.09289(12) 0.0130(4) Uani 1 1 d . . .
C3 C 0.41983(13) 0.87177(13) 0.03630(13) 0.0183(5) Uani 1 1 d . . .
H3A H 0.4244 0.9170 0.0189 0.027 Uiso 1 1 calc R . .
H3B H 0.4032 0.8425 0.0011 0.027 Uiso 1 1 calc R . .
H3C H 0.4633 0.8558 0.0515 0.027 Uiso 1 1 calc R . .
C4 C 0.40539(12) 1.01541(12) 0.18037(12) 0.0139(4) Uani 1 1 d . . .
C5 C 0.20901(13) 0.94507(13) 0.16790(12) 0.0176(5) Uani 1 1 d . . .
H5A H 0.1701 0.9169 0.1758 0.026 Uiso 1 1 calc R . .
H5B H 0.2195 0.9452 0.1203 0.026 Uiso 1 1 calc R . .
H5C H 0.1994 0.9905 0.1825 0.026 Uiso 1 1 calc R . .
C6 C 0.34427(13) 0.84355(14) 0.28472(13) 0.0215(5) Uani 1 1 d . . .
H6A H 0.3182 0.8032 0.2928 0.032 Uiso 1 1 calc R . .
H6B H 0.3531 0.8660 0.3270 0.032 Uiso 1 1 calc R . .
H6C H 0.3865 0.8316 0.2636 0.032 Uiso 1 1 calc R . .
O1T O 0.2865(3) 1.0000 0.0000 0.0907(19) Uani 1 2 d S . .
C1T C 0.2539(3) 1.0587(4) 0.0360(3) 0.141(4) Uani 1 1 d . . .
H1TA H 0.2663 1.1017 0.0157 0.170 Uiso 1 1 calc R . .
H1TB H 0.2651 1.0592 0.0839 0.170 Uiso 1 1 calc R . .
C2T C 0.1734(4) 1.0404(4) 0.0233(3) 0.162(5) Uani 1 1 d . . .
H2TA H 0.1512 1.0743 -0.0024 0.194 Uiso 1 1 d . . .
H2TB H 0.1495 1.0355 0.0648 0.194 Uiso 1 1 d . . .

loop_
_atom_site_aniso_label
_atom_site_aniso_U_11
_atom_site_aniso_U_22
_atom_site_aniso_U_33
_atom_site_aniso_U_23
_atom_site_aniso_U_13
_atom_site_aniso_U_12
Sn1 0.01096(7) 0.01303(7) 0.01215(7) -0.00129(5) 0.00132(5) -0.00145(5)
S1 0.0198(3) 0.0192(3) 0.0234(3) -0.0097(2) 0.0093(2) -0.0072(2)
O1 0.0157(8) 0.0145(7) 0.0166(8) -0.0018(6) 0.0029(7) -0.0037(6)
O2 0.0151(8) 0.0149(8) 0.0163(8) -0.0039(7) -0.0002(6) -0.0018(6)
N1 0.0101(8) 0.0126(9) 0.0141(9) -0.0017(7) -0.0001(7) -0.0023(7)
N2 0.0136(9) 0.0118(9) 0.0195(9) -0.0015(7) 0.0017(8) -0.0046(7)
N3 0.0182(10) 0.0135(9) 0.0243(11) -0.0049(8) 0.0060(8) -0.0062(8)
C1 0.0104(10) 0.0147(10) 0.0151(11) -0.0020(8) -0.0010(8) -0.0009(8)
C2 0.0120(9) 0.0139(10) 0.0131(10) -0.0019(8) 0.0023(8) -0.0008(7)
C3 0.0165(12) 0.0218(12) 0.0166(11) -0.0014(9) 0.0097(9) -0.0004(9)
C4 0.0109(9) 0.0143(10) 0.0164(10) -0.0020(8) 0.0016(8) -0.0002(8)
C5 0.0158(11) 0.0228(12) 0.0142(10) 0.0003(8) -0.0002(9) 0.0030(9)
C6 0.0227(12) 0.0249(12) 0.0170(12) 0.0008(10) -0.0026(10) 0.0057(10)
O1T 0.082(4) 0.111(5) 0.080(4) 0.061(3) 0.000 0.000
C1T 0.092(4) 0.205(7) 0.127(5) 0.149(6) 0.075(4) 0.103(5)
C2T 0.140(6) 0.237(9) 0.109(6) 0.155(6) 0.089(5) 0.149(6)

loop_
_atom_type_symbol
_atom_type_description
_atom_type_scat_dispersion_real
_atom_type_scat_dispersion_imag
_atom_type_scat_source
C C 0.0033 0.0016 'International Tables Vol C Tables 4.2.6.8 and 6.1.1.4'
H H 0.0000 0.0000 'International Tables Vol C Tables 4.2.6.8 and 6.1.1.4'
N N 0.0061 0.0033 'International Tables Vol C Tables 4.2.6.8 and 6.1.1.4'
O O 0.0106 0.0060 'International Tables Vol C Tables 4.2.6.8 and 6.1.1.4'
S S 0.1246 0.1234 'International Tables Vol C Tables 4.2.6.8 and 6.1.1.4'
Sn Sn -0.6537 1.4246 'International Tables Vol C Tables 4.2.6.8 and 6.1.1.4'

loop_
_geom_angle_atom_site_label_1
_geom_angle_atom_site_label_2
_geom_angle_atom_site_label_3
_geom_angle
_geom_angle_site_symmetry_1
_geom_angle_site_symmetry_3
_geom_angle_publ_flag
C5 Sn1 C6 157.99(11) . . ?
C5 Sn1 N1 97.55(8) . . ?
C6 Sn1 N1 97.97(9) . . ?
C5 Sn1 O1 86.03(8) . . ?
C6 Sn1 O1 84.72(9) . . ?
N1 Sn1 O1 70.01(6) . . ?
C5 Sn1 O2 85.61(8) . 12_665 ?
C6 Sn1 O2 86.52(8) . 12_665 ?
N1 Sn1 O2 156.06(6) . 12_665 ?
O1 Sn1 O2 133.93(6) . 12_665 ?
C5 Sn1 S1 96.95(8) . . ?
C6 Sn1 S1 101.98(8) . . ?
N1 Sn1 S1 75.47(5) . . ?
O1 Sn1 S1 145.43(5) . . ?
O2 Sn1 S1 80.60(4) 12_665 . ?
C4 S1 Sn1 97.98(8) . . ?
C1 O1 Sn1 117.53(15) . . ?
C1 O2 Sn1 101.71(14) . 6_566 ?
C2 N1 N2 117.2(2) . . ?
C2 N1 Sn1 119.21(15) . . ?
N2 N1 Sn1 123.63(15) . . ?
C4 N2 N1 114.6(2) . . ?
C4 N3 H3D 112.6 . . ?
C4 N3 H3E 124.5 . . ?
H3D N3 H3E 122.6 . . ?
O2 C1 O1 122.2(2) . . ?
O2 C1 C2 119.0(2) . . ?
O1 C1 C2 118.7(2) . . ?
N1 C2 C3 125.0(2) . . ?
N1 C2 C1 114.4(2) . . ?
C3 C2 C1 120.5(2) . . ?
C2 C3 H3A 109.5 . . ?
C2 C3 H3B 109.5 . . ?
H3A C3 H3B 109.5 . . ?
C2 C3 H3C 109.5 . . ?
H3A C3 H3C 109.5 . . ?
H3B C3 H3C 109.5 . . ?
N2 C4 N3 115.2(2) . . ?
N2 C4 S1 128.12(19) . . ?
N3 C4 S1 116.72(18) . . ?
Sn1 C5 H5A 109.5 . . ?
Sn1 C5 H5B 109.5 . . ?
H5A C5 H5B 109.5 . . ?
Sn1 C5 H5C 109.5 . . ?
H5A C5 H5C 109.5 . . ?
H5B C5 H5C 109.5 . . ?
Sn1 C6 H6A 109.5 . . ?
Sn1 C6 H6B 109.5 . . ?
H6A C6 H6B 109.5 . . ?
Sn1 C6 H6C 109.5 . . ?
H6A C6 H6C 109.5 . . ?
H6B C6 H6C 109.5 . . ?
C1T O1T C1T 129.3(8) 4_575 . ?
O1T C1T C2T 99.9(7) . . ?
O1T C1T H1TA 111.8 . . ?
C2T C1T H1TA 111.8 . . ?
O1T C1T H1TB 111.8 . . ?
C2T C1T H1TB 111.8 . . ?
H1TA C1T H1TB 109.5 . . ?
C1T C2T C2T 105.4(4) . 4_575 ?
C1T C2T H2TA 111.9 . . ?
C2T C2T H2TA 110.3 4_575 . ?
C1T C2T H2TB 111.7 . . ?
C2T C2T H2TB 110.0 4_575 . ?
H2TA C2T H2TB 107.6 . . ?

loop_
_geom_bond_atom_site_label_1
_geom_bond_atom_site_label_2
_geom_bond_distance
_geom_bond_site_symmetry_2
_geom_bond_publ_flag
Sn1 C5 2.106(2) . ?
Sn1 C6 2.107(3) . ?
Sn1 N1 2.308(2) . ?
Sn1 O1 2.3151(16) . ?
Sn1 O2 2.4502(17) 12_665 ?
Sn1 S1 2.5441(7) . ?
S1 C4 1.735(2) . ?
O1 C1 1.271(3) . ?
O2 C1 1.257(3) . ?
O2 Sn1 2.4502(17) 6_566 ?
N1 C2 1.297(3) . ?
N1 N2 1.359(3) . ?
N2 C4 1.334(3) . ?
N3 C4 1.339(3) . ?
N3 H3D 0.9307 . ?
N3 H3E 0.9258 . ?
C1 C2 1.504(3) . ?
C2 C3 1.486(3) . ?
C3 H3A 0.9800 . ?
C3 H3B 0.9800 . ?
C3 H3C 0.9800 . ?
C5 H5A 0.9800 . ?
C5 H5B 0.9800 . ?
C5 H5C 0.9800 . ?
C6 H6A 0.9800 . ?
C6 H6B 0.9800 . ?
C6 H6C 0.9800 . ?
O1T C1T 1.533(8) 4_575 ?
O1T C1T 1.533(8) . ?
C1T C2T 1.680(12) . ?
C1T H1TA 0.9900 . ?
C1T H1TB 0.9900 . ?
C2T C2T 1.88(2) 4_575 ?
C2T H2TA 0.9656 . ?
C2T H2TB 0.9686 . ?

loop_
_geom_hbond_atom_site_label_D
_geom_hbond_atom_site_label_H
_geom_hbond_atom_site_label_A
_geom_hbond_distance_DH
_geom_hbond_distance_HA
_geom_hbond_distance_DA
_geom_hbond_angle_DHA
_geom_hbond_site_symmetry_A
N3 H3D N2 0.93 2.17 3.005(3) 148.5 2_675
N3 H3E O2 0.93 2.04 2.964(3) 172.2 19_564

loop_
_geom_torsion_atom_site_label_1
_geom_torsion_atom_site_label_2
_geom_torsion_atom_site_label_3
_geom_torsion_atom_site_label_4
_geom_torsion
_geom_torsion_site_symmetry_1
_geom_torsion_site_symmetry_2
_geom_torsion_site_symmetry_3
_geom_torsion_site_symmetry_4
_geom_torsion_publ_flag
C5 Sn1 S1 C4 -98.92(11) . . . . ?
C6 Sn1 S1 C4 92.35(11) . . . . ?
N1 Sn1 S1 C4 -2.89(10) . . . . ?
O1 Sn1 S1 C4 -5.83(13) . . . . ?
O2 Sn1 S1 C4 176.73(10) 12_665 . . . ?
C5 Sn1 O1 C1 96.71(18) . . . . ?
C6 Sn1 O1 C1 -103.28(19) . . . . ?
N1 Sn1 O1 C1 -2.81(17) . . . . ?
O2 Sn1 O1 C1 176.72(15) 12_665 . . . ?
S1 Sn1 O1 C1 0.2(2) . . . . ?
C5 Sn1 N1 C2 -81.05(19) . . . . ?
C6 Sn1 N1 C2 83.29(19) . . . . ?
O1 Sn1 N1 C2 1.91(17) . . . . ?
O2 Sn1 N1 C2 -177.25(16) 12_665 . . . ?
S1 Sn1 N1 C2 -176.32(18) . . . . ?
C5 Sn1 N1 N2 98.93(19) . . . . ?
C6 Sn1 N1 N2 -96.73(19) . . . . ?
O1 Sn1 N1 N2 -178.11(19) . . . . ?
O2 Sn1 N1 N2 2.7(3) 12_665 . . . ?
S1 Sn1 N1 N2 3.66(16) . . . . ?
C2 N1 N2 C4 177.2(2) . . . . ?
Sn1 N1 N2 C4 -2.7(3) . . . . ?
Sn1 O2 C1 O1 7.5(3) 6_566 . . . ?
Sn1 O2 C1 C2 -171.16(18) 6_566 . . . ?
Sn1 O1 C1 O2 -175.26(17) . . . . ?
Sn1 O1 C1 C2 3.4(3) . . . . ?
N2 N1 C2 C3 -0.5(3) . . . . ?
Sn1 N1 C2 C3 179.50(19) . . . . ?
N2 N1 C2 C1 179.1(2) . . . . ?
Sn1 N1 C2 C1 -1.0(3) . . . . ?
O2 C1 C2 N1 177.0(2) . . . . ?
O1 C1 C2 N1 -1.7(3) . . . . ?
O2 C1 C2 C3 -3.4(3) . . . . ?
O1 C1 C2 C3 177.9(2) . . . . ?
N1 N2 C4 N3 180.0(2) . . . . ?
N1 N2 C4 S1 -1.1(3) . . . . ?
Sn1 S1 C4 N2 3.4(2) . . . . ?
Sn1 S1 C4 N3 -177.63(19) . . . . ?
C1T O1T C1T C2T -0.91(18) 4_575 . . . ?
O1T C1T C2T C2T 2.1(4) . . . 4_575 ?
